data_4103111
loop_
_publ_author_name
'Balakrishna R. Bhogala'
'Burjor Captain'
'Anand Parthasarathy'
'V. Ramamurthy'

_publ_section_title
;
 Thiourea as a Template for Photodimerization of Azastilbenes
;
_journal_name_full 'Journal of the American Chemical Society'
_journal_page_first 13434
_journal_page_last 13442
_journal_paper_doi 10.1021/ja105166d
_journal_volume 132
_journal_year 2010
_chemical_formula_moiety 2(CH4N2S),C12H10N2
_chemical_formula_sum 'C14 H18 N6 S2'
_chemical_formula_weight 334.46
_chemical_name_systematic
;

  Thiourea - 1,2-bis(2-pyridyl)ethylene (2:1 co-crystal)

;
_space_group_IT_number 14
_symmetry_cell_setting monoclinic
_symmetry_space_group_name_Hall '-P 2ybc'
_symmetry_space_group_name_H-M 'P 1 21/c 1'
_atom_sites_solution_hydrogens geom
_atom_sites_solution_primary direct
_atom_sites_solution_secondary difmap
_audit_creation_method SHELXL-97
_cell_angle_alpha 90.00
_cell_angle_beta 107.5570(10)
_cell_angle_gamma 90.00
_cell_formula_units_Z 4
_cell_length_a 8.1625(7)
_cell_length_b 22.600(2)
_cell_length_c 9.7018(9)
_cell_measurement_reflns_used 9994
_cell_measurement_temperature 296(2)
_cell_measurement_theta_max 32.40
_cell_measurement_theta_min 2.38
_cell_volume 1706.3(3)
_computing_cell_refinement 'SAINT+  V7.46A (Bruker, 2007)'
_computing_data_collection 'APEX2 v2.2-0 (Bruker, 2007)'
_computing_data_reduction 'SAINT+  V7.46A (Bruker, 2007)'
_computing_molecular_graphics 'XSHELL v4.02 (Bruker, 2000)'
_computing_publication_material 'XCIF v6.12 (Bruker, 2001)'
_computing_structure_refinement 'SHELXL-97 (Sheldrick, 1997)'
_computing_structure_solution 'SHELXS-97 (Sheldrick, 1990)'
_diffrn_ambient_temperature 296(2)
_diffrn_measured_fraction_theta_full 1.000
_diffrn_measured_fraction_theta_max 1.000
_diffrn_measurement_device_type 'Bruker SMART APEX2 CCD diffractometer'
_diffrn_measurement_method 'omega scans'
_diffrn_radiation_monochromator graphite
_diffrn_radiation_source 'fine-focus sealed tube'
_diffrn_radiation_type MoK\a
_diffrn_radiation_wavelength 0.71073
_diffrn_reflns_av_R_equivalents 0.0303
_diffrn_reflns_av_sigmaI/netI 0.0193
_diffrn_reflns_limit_h_max 10
_diffrn_reflns_limit_h_min -10
_diffrn_reflns_limit_k_max 27
_diffrn_reflns_limit_k_min -27
_diffrn_reflns_limit_l_max 11
_diffrn_reflns_limit_l_min -11
_diffrn_reflns_number 19218
_diffrn_reflns_theta_full 26.00
_diffrn_reflns_theta_max 26.00
_diffrn_reflns_theta_min 1.80
_exptl_absorpt_coefficient_mu 0.317
_exptl_absorpt_correction_T_max 0.9659
_exptl_absorpt_correction_T_min 0.8943
_exptl_absorpt_correction_type multi-scan
_exptl_absorpt_process_details '(SADABS 2007/4 Bruker)'
_exptl_crystal_colour colorless
_exptl_crystal_density_diffrn 1.302
_exptl_crystal_density_method 'not measured'
_exptl_crystal_description block
_exptl_crystal_F_000 704
_exptl_crystal_size_max 0.36
_exptl_crystal_size_mid 0.23
_exptl_crystal_size_min 0.11
_refine_diff_density_max 0.499
_refine_diff_density_min -0.241
_refine_diff_density_rms 0.048
_refine_ls_extinction_method none
_refine_ls_goodness_of_fit_ref 1.147
_refine_ls_hydrogen_treatment constr
_refine_ls_matrix_type full
_refine_ls_number_parameters 199
_refine_ls_number_reflns 3341
_refine_ls_number_restraints 0
_refine_ls_restrained_S_all 1.147
_refine_ls_R_factor_all 0.0481
_refine_ls_R_factor_gt 0.0436
_refine_ls_shift/su_max 0.000
_refine_ls_shift/su_mean 0.000
_refine_ls_structure_factor_coef Fsqd
_refine_ls_weighting_details 'calc w=1/[\s^2^(Fo^2^)+(0.0400P)^2^+0.8833P] where P=(Fo^2^+2Fc^2^)/3'
_refine_ls_weighting_scheme calc
_refine_ls_wR_factor_gt 0.1052
_refine_ls_wR_factor_ref 0.1082
_reflns_number_gt 3018
_reflns_number_total 3341
_reflns_threshold_expression >2sigma(I)
_cod_data_source_file ja105166d_si_015.cif
_cod_data_source_block tu22bpe
_cod_original_sg_symbol_H-M 'P 1 21/c 1 '
_cod_database_code 4103111

loop_
_symmetry_equiv_pos_as_xyz
'x, y, z'
'-x, y+1/2, -z+1/2'
'-x, -y, -z'
'x, -y-1/2, z-1/2'

loop_
_atom_site_label
_atom_site_type_symbol
_atom_site_fract_x
_atom_site_fract_y
_atom_site_fract_z
_atom_site_U_iso_or_equiv
_atom_site_adp_type
_atom_site_occupancy
_atom_site_symmetry_multiplicity
_atom_site_calc_flag
_atom_site_refinement_flags
S1 S 0.55045(7) 0.17776(2) 0.22209(5) 0.04659(16) Uani 1 1 d .
C2 C 0.4990(3) 0.21666(8) 0.0637(2) 0.0419(5) Uani 1 1 d .
N3 N 0.6168(3) 0.22687(8) -0.00097(19) 0.0518(5) Uani 1 1 d .
H3A H 0.5905 0.2461 -0.0811 0.062 Uiso 1 1 calc R
H3B H 0.7201 0.2143 0.0370 0.062 Uiso 1 1 calc R
N4 N 0.3404(3) 0.23616(9) 0.0046(2) 0.0570(5) Uani 1 1 d .
H4A H 0.3146 0.2554 -0.0756 0.068 Uiso 1 1 calc R
H4B H 0.2630 0.2296 0.0464 0.068 Uiso 1 1 calc R
S5 S 0.04782(7) 0.20833(2) 0.19286(6) 0.04754(16) Uani 1 1 d .
C6 C 0.0534(2) 0.13323(8) 0.2177(2) 0.0405(4) Uani 1 1 d .
N7 N 0.1875(2) 0.10204(8) 0.2125(2) 0.0564(5) Uani 1 1 d .
H7A H 0.1882 0.0643 0.2239 0.068 Uiso 1 1 calc R
H7B H 0.2744 0.1194 0.1977 0.068 Uiso 1 1 calc R
N8 N -0.0782(2) 0.10549(8) 0.2406(2) 0.0518(5) Uani 1 1 d .
H8A H -0.0753 0.0677 0.2518 0.062 Uiso 1 1 calc R
H8B H -0.1670 0.1252 0.2444 0.062 Uiso 1 1 calc R
N9 N 0.7479(2) 0.02736(8) 0.7321(2) 0.0501(4) Uani 1 1 d .
C10 C 0.6590(3) 0.05721(9) 0.6131(2) 0.0442(5) Uani 1 1 d .
C11 C 0.6814(3) 0.11753(10) 0.6008(2) 0.0556(6) Uani 1 1 d .
H11 H 0.6210 0.1372 0.5167 0.067 Uiso 1 1 calc R
C12 C 0.7926(3) 0.14831(10) 0.7122(3) 0.0604(6) Uani 1 1 d .
H12 H 0.8073 0.1889 0.7045 0.072 Uiso 1 1 calc R
C13 C 0.8810(3) 0.11860(11) 0.8340(3) 0.0597(6) Uani 1 1 d .
H13 H 0.9564 0.1383 0.9117 0.072 Uiso 1 1 calc R
C14 C 0.8552(3) 0.05851(11) 0.8383(2) 0.0589(6) Uani 1 1 d .
H14 H 0.9169 0.0382 0.9211 0.071 Uiso 1 1 calc R
C15 C 0.5309(3) 0.02601(10) 0.4949(2) 0.0509(5) Uani 1 1 d .
H15 H 0.4915 0.0452 0.4063 0.061 Uiso 1 1 calc R
N16 N 0.2036(2) 0.02067(8) 0.7319(2) 0.0514(5) Uani 1 1 d .
C17 C 0.3468(3) 0.03921(8) 0.8340(2) 0.0417(4) Uani 1 1 d .
C18 C 0.4092(3) 0.09637(9) 0.8327(2) 0.0500(5) Uani 1 1 d .
H18 H 0.5069 0.1085 0.9049 0.060 Uiso 1 1 calc R
C19 C 0.3263(3) 0.13480(10) 0.7248(2) 0.0554(6) Uani 1 1 d .
H19 H 0.3673 0.1731 0.7231 0.067 Uiso 1 1 calc R
C20 C 0.1821(3) 0.11602(10) 0.6194(2) 0.0565(6) Uani 1 1 d .
H20 H 0.1242 0.1409 0.5441 0.068 Uiso 1 1 calc R
C21 C 0.1261(3) 0.05925(11) 0.6287(3) 0.0587(6) Uani 1 1 d .
H21 H 0.0273 0.0468 0.5581 0.070 Uiso 1 1 calc R
C22 C 0.4316(3) -0.00433(9) 0.9439(2) 0.0473(5) Uani 1 1 d .
H22 H 0.3842 -0.0421 0.9334 0.057 Uiso 1 1 calc R

loop_
_atom_site_aniso_label
_atom_site_aniso_U_11
_atom_site_aniso_U_22
_atom_site_aniso_U_33
_atom_site_aniso_U_23
_atom_site_aniso_U_13
_atom_site_aniso_U_12
S1 0.0492(3) 0.0506(3) 0.0373(3) 0.0060(2) 0.0089(2) 0.0042(2)
C2 0.0560(12) 0.0307(9) 0.0334(9) -0.0065(7) 0.0050(9) -0.0013(8)
N3 0.0637(12) 0.0488(10) 0.0397(9) 0.0051(8) 0.0109(8) -0.0054(9)
N4 0.0632(12) 0.0560(11) 0.0435(10) 0.0039(8) 0.0036(9) 0.0132(9)
S5 0.0447(3) 0.0305(3) 0.0601(3) -0.0011(2) 0.0049(2) -0.0004(2)
C6 0.0407(10) 0.0355(10) 0.0358(9) -0.0008(7) -0.0025(8) -0.0019(8)
N7 0.0504(11) 0.0347(9) 0.0798(14) 0.0084(9) 0.0129(10) 0.0043(8)
N8 0.0481(10) 0.0387(9) 0.0633(12) 0.0052(8) 0.0088(9) -0.0014(8)
N9 0.0608(11) 0.0371(9) 0.0492(10) 0.0020(8) 0.0120(9) 0.0017(8)
C10 0.0437(11) 0.0479(11) 0.0404(10) -0.0024(9) 0.0119(9) -0.0005(9)
C11 0.0640(14) 0.0509(13) 0.0442(12) 0.0117(10) 0.0047(10) 0.0028(11)
C12 0.0744(16) 0.0398(11) 0.0607(14) 0.0040(10) 0.0108(12) -0.0072(11)
C13 0.0680(15) 0.0533(13) 0.0467(12) -0.0093(10) 0.0003(11) -0.0058(11)
C14 0.0731(16) 0.0544(13) 0.0391(11) 0.0084(10) 0.0015(11) 0.0091(12)
C15 0.0537(13) 0.0494(11) 0.0469(12) 0.0023(10) 0.0112(10) 0.0043(10)
N16 0.0493(10) 0.0421(10) 0.0554(11) 0.0003(8) 0.0044(8) -0.0063(8)
C17 0.0456(11) 0.0370(10) 0.0435(10) -0.0025(8) 0.0147(9) -0.0034(8)
C18 0.0578(13) 0.0387(11) 0.0479(12) -0.0015(9) 0.0076(10) -0.0087(9)
C19 0.0742(16) 0.0375(11) 0.0522(13) 0.0022(9) 0.0155(11) -0.0066(10)
C20 0.0718(16) 0.0484(12) 0.0450(12) 0.0051(10) 0.0114(11) 0.0049(11)
C21 0.0583(14) 0.0528(13) 0.0535(13) -0.0021(10) -0.0007(11) -0.0046(11)
C22 0.0528(12) 0.0344(10) 0.0520(12) 0.0009(9) 0.0120(9) -0.0082(9)

loop_
_atom_type_symbol
_atom_type_description
_atom_type_scat_dispersion_real
_atom_type_scat_dispersion_imag
_atom_type_scat_source
C C 0.0033 0.0016 'International Tables Vol C Tables 4.2.6.8 and 6.1.1.4'
H H 0.0000 0.0000 'International Tables Vol C Tables 4.2.6.8 and 6.1.1.4'
N N 0.0061 0.0033 'International Tables Vol C Tables 4.2.6.8 and 6.1.1.4'
S S 0.1246 0.1234 'International Tables Vol C Tables 4.2.6.8 and 6.1.1.4'

loop_
_geom_angle_atom_site_label_1
_geom_angle_atom_site_label_2
_geom_angle_atom_site_label_3
_geom_angle
_geom_angle_site_symmetry_1
N3 C2 N4 119.68(19) .
N3 C2 S1 120.08(16) .
N4 C2 S1 120.23(17) .
C2 N3 H3A 120.0 .
C2 N3 H3B 120.0 .
H3A N3 H3B 120.0 .
C2 N4 H4A 120.0 .
C2 N4 H4B 120.0 .
H4A N4 H4B 120.0 .
N7 C6 N8 118.76(19) .
N7 C6 S5 120.82(16) .
N8 C6 S5 120.41(16) .
C6 N7 H7A 120.0 .
C6 N7 H7B 120.0 .
H7A N7 H7B 120.0 .
C6 N8 H8A 120.0 .
C6 N8 H8B 120.0 .
H8A N8 H8B 120.0 .
C14 N9 C10 117.17(18) .
N9 C10 C11 121.10(19) .
N9 C10 C15 119.94(19) .
C11 C10 C15 118.93(19) .
C12 C11 C10 120.3(2) .
C12 C11 H11 119.9 .
C10 C11 H11 119.9 .
C13 C12 C11 119.0(2) .
C13 C12 H12 120.5 .
C11 C12 H12 120.5 .
C12 C13 C14 117.8(2) .
C12 C13 H13 121.1 .
C14 C13 H13 121.1 .
N9 C14 C13 124.6(2) .
N9 C14 H14 117.7 .
C13 C14 H14 117.7 .
C15 C15 C10 125.1(3) 3_656
C15 C15 H15 117.4 3_656
C10 C15 H15 117.4 .
C21 N16 C17 117.20(18) .
N16 C17 C18 121.33(19) .
N16 C17 C22 116.13(17) .
C18 C17 C22 122.53(19) .
C19 C18 C17 119.9(2) .
C19 C18 H18 120.1 .
C17 C18 H18 120.1 .
C18 C19 C20 119.2(2) .
C18 C19 H19 120.4 .
C20 C19 H19 120.4 .
C19 C20 C21 117.8(2) .
C19 C20 H20 121.1 .
C21 C20 H20 121.1 .
N16 C21 C20 124.6(2) .
N16 C21 H21 117.7 .
C20 C21 H21 117.7 .
C22 C22 C17 126.8(2) 3_657
C22 C22 H22 116.6 3_657
C17 C22 H22 116.6 .

loop_
_geom_bond_atom_site_label_1
_geom_bond_atom_site_label_2
_geom_bond_distance
_geom_bond_site_symmetry_2
S1 C2 1.709(2) .
C2 N3 1.317(3) .
C2 N4 1.323(3) .
N3 H3A 0.8600 .
N3 H3B 0.8600 .
N4 H4A 0.8600 .
N4 H4B 0.8600 .
S5 C6 1.713(2) .
C6 N7 1.316(3) .
C6 N8 1.319(3) .
N7 H7A 0.8600 .
N7 H7B 0.8600 .
N8 H8A 0.8600 .
N8 H8B 0.8600 .
N9 C14 1.334(3) .
N9 C10 1.345(3) .
C10 C11 1.385(3) .
C10 C15 1.477(3) .
C11 C12 1.372(3) .
C11 H11 0.9300 .
C12 C13 1.362(3) .
C12 H12 0.9300 .
C13 C14 1.377(3) .
C13 H13 0.9300 .
C14 H14 0.9300 .
C15 C15 1.295(4) 3_656
C15 H15 0.9300 .
N16 C21 1.335(3) .
N16 C17 1.351(3) .
C17 C18 1.390(3) .
C17 C22 1.462(3) .
C18 C19 1.371(3) .
C18 H18 0.9300 .
C19 C20 1.373(3) .
C19 H19 0.9300 .
C20 C21 1.374(3) .
C20 H20 0.9300 .
C21 H21 0.9300 .
C22 C22 1.318(4) 3_657
C22 H22 0.9300 .
